data_7718848
loop_
_publ_author_name
'Seidel, Florian O.'
'O'Brien, Michael J'
'Hampel, Frank'
'Gladysz, John A.'

_publ_section_title
;
 Syntheses and structures of chiral rhenium-containing phosphonium salts
 and phosphines with ReCH<sub>2</sub>P&#x308;Ar<sub>2</sub> or
 ReCH(R)P&#x308;Ar<sub>2</sub> linkages; enantioselective catalysis of
 intramolecular Morita-Baylis-Hillman and Rauhut-Currier reactions.
;
_journal_issue 25
_journal_name_full 'Dalton transactions (Cambridge, England : 2003)'
_journal_page_first 10071
_journal_page_last 10084
_journal_paper_doi 10.1039/d5dt01102g
_journal_volume 54
_journal_year 2025
_chemical_formula_moiety 'C40 H43 N3 O P2 Re, F6 P'
_chemical_formula_sum 'C40 H43 F6 N3 O P3 Re'
_chemical_formula_weight 974.88
_space_group_crystal_system monoclinic
_space_group_IT_number 14
_space_group_name_Hall '-P 2yn'
_space_group_name_H-M_alt 'P 1 21/n 1'
_atom_sites_solution_hydrogens mixed
_atom_sites_solution_primary direct
_audit_creation_date 2025-02-11
_audit_creation_method
;
Olex2 1.5-ac7-013
(compiled 2025.01.02 svn.rf662f148 for Rigaku Oxford Diffraction, GUI svn.r7109)
;
_audit_update_record
;
2025-02-11 deposited with the CCDC.	2025-05-30 downloaded from the CCDC.
;
_cell_angle_alpha 90
_cell_angle_beta 91.0330(10)
_cell_angle_gamma 90
_cell_formula_units_Z 4
_cell_length_a 11.84610(10)
_cell_length_b 16.04480(10)
_cell_length_c 21.0727(2)
_cell_measurement_reflns_used 9467
_cell_measurement_temperature 173(2)
_cell_measurement_theta_max 27.48
_cell_measurement_theta_min 1.0
_cell_volume 4004.60(6)
_computing_cell_refinement DENZO-SMN
_computing_data_collection 'Nonius Collect'
_computing_data_reduction DENZO-SMN
_computing_molecular_graphics 'Olex2 1.5-ac7-013 (Dolomanov et al., 2009)'
_computing_publication_material 'Olex2 1.5-ac7-013 (Dolomanov et al., 2009)'
_computing_structure_refinement 'SHELXL-97 (Sheldrick, 1997)'
_computing_structure_solution 'SHELXS  (Sheldrick, 2008)'
_diffrn_ambient_temperature 173.15
_diffrn_detector_area_resol_mean 9
_diffrn_measured_fraction_theta_full 0.999
_diffrn_measured_fraction_theta_max 0.999
_diffrn_measurement_device_type 'Nonius KappaCCD'
_diffrn_measurement_method '\w scans'
_diffrn_radiation_monochromator graphite
_diffrn_radiation_type MoK\a
_diffrn_radiation_wavelength 0.71073
_diffrn_reflns_av_R_equivalents 0.0157
_diffrn_reflns_av_unetI/netI 0.0231
_diffrn_reflns_Laue_measured_fraction_full 0.999
_diffrn_reflns_Laue_measured_fraction_max 0.999
_diffrn_reflns_limit_h_max 15
_diffrn_reflns_limit_h_min -15
_diffrn_reflns_limit_k_max 20
_diffrn_reflns_limit_k_min -20
_diffrn_reflns_limit_l_max 27
_diffrn_reflns_limit_l_min -27
_diffrn_reflns_number 17865
_diffrn_reflns_point_group_measured_fraction_full 0.999
_diffrn_reflns_point_group_measured_fraction_max 0.999
_diffrn_reflns_theta_full 25.242
_diffrn_reflns_theta_max 27.472
_diffrn_reflns_theta_min 2.137
_exptl_absorpt_coefficient_mu 3.218
_exptl_absorpt_correction_T_max 0.6439
_exptl_absorpt_correction_T_min 0.5654
_exptl_absorpt_correction_type none
_exptl_absorpt_process_details Scalepack
_exptl_crystal_colour yellow
_exptl_crystal_colour_primary yellow
_exptl_crystal_density_diffrn 1.617
_exptl_crystal_density_method 'not measured'
_exptl_crystal_description plate
_exptl_crystal_F_000 1944
_exptl_crystal_size_max 0.2
_exptl_crystal_size_mid 0.15
_exptl_crystal_size_min 0.15
_refine_diff_density_max 1.152
_refine_diff_density_min -1.031
_refine_diff_density_rms 0.073
_refine_ls_extinction_method none
_refine_ls_goodness_of_fit_ref 1.035
_refine_ls_hydrogen_treatment mixed
_refine_ls_matrix_type full
_refine_ls_number_parameters 491
_refine_ls_number_reflns 9169
_refine_ls_number_restraints 0
_refine_ls_restrained_S_all 1.035
_refine_ls_R_factor_all 0.0268
_refine_ls_R_factor_gt 0.0206
_refine_ls_shift/su_max 0.003
_refine_ls_shift/su_mean 0.000
_refine_ls_structure_factor_coef Fsqd
_refine_ls_weighting_details 'w=1/[\s^2^(Fo^2^)+(0.0253P)^2^+1.8277P] where P=(Fo^2^+2Fc^2^)/3'
_refine_ls_weighting_scheme calc
_refine_ls_wR_factor_gt 0.0490
_refine_ls_wR_factor_ref 0.0514
_reflns_Friedel_coverage 0.000
_reflns_number_gt 7965
_reflns_number_total 9169
_reflns_threshold_expression 'I > 2\s(I)'
_cod_data_source_file d5dt01102g2.cif
_cod_data_source_block fls01
_cod_depositor_comments 'Adding full bibliography for 7718847--7718848.cif.'
_cod_database_code 7718848
_shelx_shelxl_version_number 2018/3
_shelx_space_group_comment
;
The symmetry employed for this shelxl refinement is uniquely defined
by the following loop, which should always be used as a source of
symmetry information in preference to the above space-group names.
They are only intended as comments.
;
_shelx_estimated_absorpt_t_max 0.644
_shelx_estimated_absorpt_t_min 0.565
_olex2_refinement_description
;
1. Fixed Uiso
 At 1.2 times of:
  All C(H) groups, All C(H,H) groups
 At 1.5 times of:
  All C(H,H,H) groups
2.a Ternary CH refined with riding coordinates:
 C11(H11), C12(H12), C13(H13), C14(H14), C15(H15)
2.b Secondary CH2 refined with riding coordinates:
 C1(H1A,H1B)
2.c Me refined with riding coordinates:
 C54B(H54A,H54B,H54C), C54A(H54D,H54E,H54F), C64B(H64A,H64B,H64C), C64A(H64D,
 H64E,H64F)
2.d Aromatic/amide H refined with riding coordinates:
 C22(H22), C23(H23), C24(H24), C25(H25), C26(H26), C32(H32), C33(H33),
 C34(H34), C35(H35), C36(H36), C42(H42), C43(H43), C44(H44), C45(H45), C46(H46),
  C52(H52), C53(H53), C55(H55), C56(H56), C62(H62), C63(H63), C65(H65), C66(H66)
;
_olex2_submission_special_instructions 'No special instructions were received'

loop_
_space_group_symop_operation_xyz
'x, y, z'
'-x+1/2, y+1/2, -z+1/2'
'-x, -y, -z'
'x-1/2, -y-1/2, z-1/2'

loop_
_atom_site_label
_atom_site_type_symbol
_atom_site_fract_x
_atom_site_fract_y
_atom_site_fract_z
_atom_site_U_iso_or_equiv
_atom_site_adp_type
_atom_site_occupancy
_atom_site_site_symmetry_order
_atom_site_calc_flag
_atom_site_refinement_flags_posn
_atom_site_refinement_flags_adp
_atom_site_refinement_flags_occupancy
_atom_site_disorder_assembly
_atom_site_disorder_group
Re1 Re 0.43548(2) 0.52248(2) 0.33363(2) 0.02311(3) Uani 1 1 d . . . . .
P1 P 0.28338(5) 0.47944(3) 0.26854(3) 0.02442(12) Uani 1 1 d . . . . .
N1 N 0.44283(15) 0.62169(12) 0.29830(8) 0.0281(4) Uani 1 1 d . . . . .
O1 O 0.44692(16) 0.69361(11) 0.28274(9) 0.0474(4) Uani 1 1 d . . . . .
C1 C 0.54929(17) 0.45127(14) 0.27284(10) 0.0269(4) Uani 1 1 d . . . . .
H1A H 0.585188 0.405769 0.297692 0.032 Uiso 1 1 calc R U . . .
H1B H 0.505653 0.425996 0.237245 0.032 Uiso 1 1 calc R U . . .
P2 P 0.65452(5) 0.51798(3) 0.24269(3) 0.02450(11) Uani 1 1 d . . . . .
H2 H 0.6066(19) 0.5771(14) 0.2116(11) 0.030(6) Uiso 1 1 d . . . . .
C11 C 0.3456(2) 0.49020(18) 0.42409(11) 0.0412(6) Uani 1 1 d . . . . .
H11 H 0.262535 0.481412 0.428543 0.049 Uiso 1 1 calc R U . . .
C12 C 0.4047(2) 0.56572(17) 0.43480(11) 0.0408(6) Uani 1 1 d . . . . .
H12 H 0.370213 0.620055 0.447248 0.049 Uiso 1 1 calc R U . . .
C13 C 0.5213(2) 0.54938(17) 0.43065(11) 0.0376(6) Uani 1 1 d . . . . .
H13 H 0.583422 0.590402 0.438768 0.045 Uiso 1 1 calc R U . . .
C14 C 0.5350(2) 0.46499(16) 0.41739(11) 0.0360(6) Uani 1 1 d . . . . .
H14 H 0.609016 0.435348 0.414416 0.043 Uiso 1 1 calc R U . . .
C15 C 0.4278(2) 0.42710(16) 0.41330(10) 0.0366(5) Uani 1 1 d . . . . .
H15 H 0.412513 0.366134 0.408256 0.044 Uiso 1 1 calc R U . . .
C21 C 0.17005(17) 0.55592(14) 0.25839(10) 0.0280(5) Uani 1 1 d . . . . .
C22 C 0.09118(19) 0.54784(16) 0.20894(12) 0.0357(5) Uani 1 1 d . . . . .
H22 H 0.097221 0.503035 0.179721 0.043 Uiso 1 1 calc R U . . .
C23 C 0.0037(2) 0.60507(17) 0.20217(12) 0.0407(6) Uani 1 1 d . . . . .
H23 H -0.049977 0.599325 0.168395 0.049 Uiso 1 1 calc R U . . .
C24 C -0.0052(2) 0.67002(17) 0.24441(13) 0.0407(6) Uani 1 1 d . . . . .
H24 H -0.064551 0.709471 0.239479 0.049 Uiso 1 1 calc R U . . .
C25 C 0.0718(2) 0.67796(16) 0.29390(12) 0.0392(6) Uani 1 1 d . . . . .
H25 H 0.064910 0.722546 0.323238 0.047 Uiso 1 1 calc R U . . .
C26 C 0.15936(19) 0.62112(15) 0.30101(11) 0.0332(5) Uani 1 1 d . . . . .
H26 H 0.212154 0.626890 0.335205 0.040 Uiso 1 1 calc R U . . .
C31 C 0.21417(19) 0.38744(14) 0.30012(10) 0.0297(5) Uani 1 1 d . . . . .
C32 C 0.2770(2) 0.31523(15) 0.30910(11) 0.0345(5) Uani 1 1 d . . . . .
H32 H 0.353197 0.313353 0.295823 0.041 Uiso 1 1 calc R U . . .
C33 C 0.2295(2) 0.24576(16) 0.33733(12) 0.0436(6) Uani 1 1 d . . . . .
H33 H 0.272562 0.196297 0.342952 0.052 Uiso 1 1 calc R U . . .
C34 C 0.1191(3) 0.24894(17) 0.35720(13) 0.0493(7) Uani 1 1 d . . . . .
H34 H 0.086803 0.201950 0.377405 0.059 Uiso 1 1 calc R U . . .
C35 C 0.0559(2) 0.31988(18) 0.34785(14) 0.0512(7) Uani 1 1 d . . . . .
H35 H -0.020361 0.321253 0.360938 0.061 Uiso 1 1 calc R U . . .
C36 C 0.1025(2) 0.38919(17) 0.31954(12) 0.0401(6) Uani 1 1 d . . . . .
H36 H 0.058390 0.438041 0.313341 0.048 Uiso 1 1 calc R U . . .
C41 C 0.31188(18) 0.45335(15) 0.18566(10) 0.0292(5) Uani 1 1 d . . . . .
C42 C 0.3699(2) 0.51287(16) 0.15051(11) 0.0357(5) Uani 1 1 d . . . . .
H42 H 0.394190 0.563133 0.170288 0.043 Uiso 1 1 calc R U . . .
C43 C 0.3923(2) 0.4992(2) 0.08712(12) 0.0448(6) Uani 1 1 d . . . . .
H43 H 0.431267 0.540221 0.063459 0.054 Uiso 1 1 calc R U . . .
C44 C 0.3580(2) 0.42586(19) 0.05827(12) 0.0488(7) Uani 1 1 d . . . . .
H44 H 0.373167 0.416448 0.014743 0.059 Uiso 1 1 calc R U . . .
C45 C 0.3020(2) 0.36672(19) 0.09253(12) 0.0493(7) Uani 1 1 d . . . . .
H45 H 0.279102 0.316157 0.072674 0.059 Uiso 1 1 calc R U . . .
C46 C 0.2783(2) 0.38014(17) 0.15605(12) 0.0402(6) Uani 1 1 d . . . . .
H46 H 0.239002 0.338921 0.179288 0.048 Uiso 1 1 calc R U . . .
C51 C 0.73575(17) 0.56584(14) 0.30451(10) 0.0267(4) Uani 1 1 d . . . . .
C52 C 0.72924(18) 0.65129(14) 0.31513(11) 0.0298(5) Uani 1 1 d . . . . .
H52 H 0.682038 0.684611 0.288486 0.036 Uiso 1 1 calc R U . . .
C53 C 0.79035(19) 0.68827(15) 0.36379(11) 0.0333(5) Uani 1 1 d . . . . .
H53 H 0.783028 0.746491 0.370821 0.040 Uiso 1 1 calc R U . . .
C54 C 0.8631(2) 0.64148(15) 0.40309(11) 0.0345(5) Uani 1 1 d . . . . .
N54 N 0.92899(19) 0.67796(14) 0.44940(11) 0.0463(5) Uani 1 1 d . . . . .
C54B C 0.9161(3) 0.76584(19) 0.46252(15) 0.0584(8) Uani 1 1 d . . . . .
H54A H 0.968893 0.782197 0.496634 0.088 Uiso 1 1 calc R U . . .
H54B H 0.932088 0.798009 0.424188 0.088 Uiso 1 1 calc R U . . .
H54C H 0.838581 0.776901 0.475651 0.088 Uiso 1 1 calc R U . . .
C54A C 1.0073(3) 0.6288(2) 0.48649(16) 0.0665(9) Uani 1 1 d . . . . .
H54D H 1.047033 0.664692 0.517148 0.100 Uiso 1 1 calc R U . . .
H54E H 0.966045 0.585402 0.509212 0.100 Uiso 1 1 calc R U . . .
H54F H 1.062042 0.602721 0.458395 0.100 Uiso 1 1 calc R U . . .
C55 C 0.8671(2) 0.55473(16) 0.39251(12) 0.0385(6) Uani 1 1 d . . . . .
H55 H 0.913735 0.520897 0.419089 0.046 Uiso 1 1 calc R U . . .
C56 C 0.8047(2) 0.51833(14) 0.34443(12) 0.0347(5) Uani 1 1 d . . . . .
H56 H 0.808676 0.459742 0.338383 0.042 Uiso 1 1 calc R U . . .
C61 C 0.74070(18) 0.46999(13) 0.18450(11) 0.0269(5) Uani 1 1 d . . . . .
C62 C 0.81625(19) 0.40591(15) 0.19887(11) 0.0336(5) Uani 1 1 d . . . . .
H62 H 0.824098 0.387321 0.241520 0.040 Uiso 1 1 calc R U . . .
C63 C 0.8797(2) 0.36900(15) 0.15271(11) 0.0347(5) Uani 1 1 d . . . . .
H63 H 0.931754 0.326264 0.164059 0.042 Uiso 1 1 calc R U . . .
C64 C 0.8685(2) 0.39361(15) 0.08912(11) 0.0354(5) Uani 1 1 d . . . . .
N64 N 0.9278(2) 0.35510(16) 0.04197(11) 0.0550(6) Uani 1 1 d . . . . .
C64B C 0.9961(3) 0.28320(19) 0.05603(16) 0.0605(8) Uani 1 1 d . . . . .
H64A H 1.032116 0.263914 0.017188 0.091 Uiso 1 1 calc R U . . .
H64B H 1.054281 0.297919 0.087711 0.091 Uiso 1 1 calc R U . . .
H64C H 0.948389 0.238705 0.072770 0.091 Uiso 1 1 calc R U . . .
C64A C 0.9134(3) 0.3814(2) -0.02366(13) 0.0647(9) Uani 1 1 d . . . . .
H64D H 0.961683 0.347599 -0.050762 0.097 Uiso 1 1 calc R U . . .
H64E H 0.834277 0.374235 -0.036951 0.097 Uiso 1 1 calc R U . . .
H64F H 0.934419 0.440275 -0.027515 0.097 Uiso 1 1 calc R U . . .
C65 C 0.7936(2) 0.45900(17) 0.07489(12) 0.0408(6) Uani 1 1 d . . . . .
H65 H 0.785698 0.478128 0.032378 0.049 Uiso 1 1 calc R U . . .
C66 C 0.7312(2) 0.49585(15) 0.12190(11) 0.0334(5) Uani 1 1 d . . . . .
H66 H 0.680736 0.539843 0.111134 0.040 Uiso 1 1 calc R U . . .
P10 P 0.73158(5) 0.24287(4) 0.40717(3) 0.03230(13) Uani 1 1 d . . . . .
F16 F 0.77964(15) 0.32544(11) 0.37641(11) 0.0743(6) Uani 1 1 d . . . . .
F15 F 0.72496(15) 0.28945(11) 0.47402(9) 0.0651(5) Uani 1 1 d . . . . .
F14 F 0.60581(13) 0.27230(11) 0.39026(9) 0.0593(4) Uani 1 1 d . . . . .
F13 F 0.73869(14) 0.19515(11) 0.34149(7) 0.0572(4) Uani 1 1 d . . . . .
F12 F 0.68350(13) 0.16142(9) 0.43955(8) 0.0519(4) Uani 1 1 d . . . . .
F11 F 0.85732(11) 0.21294(10) 0.42419(7) 0.0459(4) Uani 1 1 d . . . . .

loop_
_atom_site_aniso_label
_atom_site_aniso_U_11
_atom_site_aniso_U_22
_atom_site_aniso_U_33
_atom_site_aniso_U_23
_atom_site_aniso_U_13
_atom_site_aniso_U_12
Re1 0.02257(5) 0.02907(6) 0.01763(5) -0.00104(3) -0.00102(3) -0.00041(3)
P1 0.0215(3) 0.0303(3) 0.0214(3) -0.0013(2) -0.0002(2) -0.0010(2)
N1 0.0294(10) 0.0327(11) 0.0220(9) 0.0012(8) -0.0038(7) -0.0017(8)
O1 0.0538(11) 0.0348(10) 0.0532(11) 0.0108(9) -0.0099(9) -0.0037(8)
C1 0.0240(10) 0.0330(12) 0.0237(10) -0.0026(9) 0.0004(8) -0.0014(9)
P2 0.0231(3) 0.0281(3) 0.0223(3) -0.0014(2) -0.0003(2) 0.0002(2)
C11 0.0341(13) 0.0684(18) 0.0213(11) 0.0021(11) 0.0033(10) -0.0044(12)
C12 0.0555(16) 0.0458(15) 0.0209(11) -0.0064(11) 0.0003(10) 0.0089(13)
C13 0.0460(14) 0.0463(15) 0.0201(11) 0.0001(10) -0.0085(10) -0.0067(12)
C14 0.0382(13) 0.0495(15) 0.0202(11) 0.0020(10) -0.0068(10) 0.0036(11)
C15 0.0508(15) 0.0360(13) 0.0228(11) 0.0058(10) -0.0025(10) -0.0052(11)
C21 0.0229(10) 0.0333(12) 0.0278(11) 0.0033(9) 0.0003(8) -0.0003(9)
C22 0.0277(12) 0.0431(14) 0.0361(13) -0.0017(11) -0.0034(10) 0.0003(10)
C23 0.0261(12) 0.0557(16) 0.0401(14) 0.0074(12) -0.0035(10) 0.0006(11)
C24 0.0282(12) 0.0462(15) 0.0478(15) 0.0104(12) 0.0051(11) 0.0088(11)
C25 0.0359(13) 0.0405(14) 0.0417(14) -0.0013(11) 0.0083(11) 0.0044(11)
C26 0.0280(11) 0.0394(13) 0.0323(12) -0.0021(10) 0.0027(9) 0.0026(10)
C31 0.0317(12) 0.0326(12) 0.0249(11) -0.0025(9) 0.0004(9) -0.0030(10)
C32 0.0387(13) 0.0342(13) 0.0305(12) -0.0045(10) 0.0001(10) -0.0043(10)
C33 0.0585(17) 0.0340(13) 0.0383(14) -0.0013(11) -0.0019(12) -0.0038(12)
C34 0.0666(19) 0.0407(15) 0.0411(15) 0.0001(12) 0.0123(14) -0.0175(14)
C35 0.0472(16) 0.0524(17) 0.0547(17) -0.0013(14) 0.0187(13) -0.0140(13)
C36 0.0333(13) 0.0429(14) 0.0443(14) 0.0000(12) 0.0089(11) -0.0043(11)
C41 0.0234(11) 0.0412(13) 0.0230(11) -0.0036(9) -0.0045(8) 0.0025(9)
C42 0.0345(13) 0.0451(15) 0.0273(12) 0.0001(10) -0.0008(10) 0.0003(11)
C43 0.0452(16) 0.0606(16) 0.0286(13) 0.0070(12) 0.0027(11) 0.0061(13)
C44 0.0515(16) 0.071(2) 0.0235(12) -0.0059(13) 0.0007(11) 0.0162(15)
C45 0.0612(18) 0.0535(17) 0.0329(14) -0.0175(12) -0.0063(13) 0.0033(14)
C46 0.0411(14) 0.0469(15) 0.0325(13) -0.0072(11) -0.0040(11) -0.0019(12)
C51 0.0233(10) 0.0313(12) 0.0253(10) -0.0034(9) 0.0003(8) -0.0031(9)
C52 0.0266(11) 0.0318(12) 0.0308(12) -0.0009(9) -0.0013(9) 0.0005(9)
C53 0.0309(12) 0.0300(12) 0.0389(13) -0.0066(10) -0.0007(10) -0.0008(10)
C54 0.0299(12) 0.0408(14) 0.0327(12) -0.0052(10) -0.0028(10) -0.0019(10)
N54 0.0473(13) 0.0448(13) 0.0460(13) -0.0109(10) -0.0190(10) -0.0020(10)
C54B 0.067(2) 0.0499(17) 0.0573(19) -0.0172(14) -0.0234(16) -0.0086(15)
C54A 0.065(2) 0.071(2) 0.063(2) -0.0153(17) -0.0355(17) 0.0020(17)
C55 0.0420(14) 0.0364(13) 0.0367(13) 0.0023(11) -0.0125(11) 0.0033(11)
C56 0.0407(14) 0.0270(12) 0.0360(13) -0.0037(10) -0.0061(10) 0.0020(10)
C61 0.0250(11) 0.0282(11) 0.0276(11) -0.0021(9) 0.0031(9) -0.0020(9)
C62 0.0352(12) 0.0375(13) 0.0282(12) 0.0012(10) -0.0005(10) 0.0027(10)
C63 0.0314(12) 0.0336(13) 0.0391(13) -0.0003(10) 0.0037(10) 0.0058(10)
C64 0.0352(12) 0.0376(13) 0.0336(12) -0.0021(10) 0.0089(10) 0.0016(10)
N64 0.0631(15) 0.0632(16) 0.0392(13) -0.0016(11) 0.0170(11) 0.0232(13)
C64B 0.0626(19) 0.0524(18) 0.067(2) -0.0044(15) 0.0267(16) 0.0188(15)
C64A 0.067(2) 0.091(3) 0.0370(16) -0.0089(16) 0.0175(15) 0.0208(18)
C65 0.0502(16) 0.0467(15) 0.0256(12) 0.0016(10) 0.0053(11) 0.0093(12)
C66 0.0353(13) 0.0356(12) 0.0293(12) 0.0008(10) 0.0000(10) 0.0066(10)
P10 0.0280(3) 0.0300(3) 0.0389(3) 0.0013(3) 0.0006(2) -0.0020(2)
F16 0.0594(11) 0.0431(10) 0.1212(17) 0.0353(10) 0.0217(11) -0.0011(8)
F15 0.0645(11) 0.0646(11) 0.0663(11) -0.0326(9) 0.0046(9) -0.0019(9)
F14 0.0351(8) 0.0602(10) 0.0824(13) 0.0026(9) -0.0041(8) 0.0114(7)
F13 0.0541(10) 0.0795(12) 0.0378(8) -0.0101(8) -0.0039(7) 0.0100(9)
F12 0.0478(9) 0.0404(8) 0.0679(11) 0.0067(8) 0.0168(8) -0.0067(7)
F11 0.0302(7) 0.0503(9) 0.0569(9) 0.0000(7) -0.0072(7) -0.0001(7)

loop_
_atom_type_symbol
_atom_type_description
_atom_type_scat_dispersion_real
_atom_type_scat_dispersion_imag
_atom_type_scat_source
C C 0.0033 0.0016 'International Tables Vol C Tables 4.2.6.8 and 6.1.1.4'
H H 0.0000 0.0000 'International Tables Vol C Tables 4.2.6.8 and 6.1.1.4'
N N 0.0061 0.0033 'International Tables Vol C Tables 4.2.6.8 and 6.1.1.4'
O O 0.0106 0.0060 'International Tables Vol C Tables 4.2.6.8 and 6.1.1.4'
F F 0.0171 0.0103 'International Tables Vol C Tables 4.2.6.8 and 6.1.1.4'
P P 0.1023 0.0942 'International Tables Vol C Tables 4.2.6.8 and 6.1.1.4'
Re Re -1.0185 7.2310 'International Tables Vol C Tables 4.2.6.8 and 6.1.1.4'

loop_
_geom_angle_atom_site_label_1
_geom_angle_atom_site_label_2
_geom_angle_atom_site_label_3
_geom_angle
_geom_angle_site_symmetry_1
_geom_angle_site_symmetry_3
_geom_angle_publ_flag
N1 Re1 P1 93.56(6) . . ?
N1 Re1 C1 100.85(8) . . ?
N1 Re1 C11 126.27(9) . . ?
N1 Re1 C12 97.49(9) . . ?
N1 Re1 C13 100.45(9) . . ?
N1 Re1 C14 131.24(9) . . ?
N1 Re1 C15 157.45(8) . . ?
C1 Re1 P1 88.79(6) . . ?
C1 Re1 C11 132.53(9) . . ?
C1 Re1 C12 144.53(9) . . ?
C1 Re1 C13 110.42(9) . . ?
C1 Re1 C14 85.83(9) . . ?
C1 Re1 C15 96.53(9) . . ?
C11 Re1 P1 93.27(7) . . ?
C11 Re1 C12 36.36(10) . . ?
C11 Re1 C13 60.15(9) . . ?
C11 Re1 C14 60.22(9) . . ?
C11 Re1 C15 36.64(9) . . ?
C12 Re1 P1 120.16(7) . . ?
C12 Re1 C13 35.80(9) . . ?
C12 Re1 C14 59.46(9) . . ?
C13 Re1 P1 153.31(7) . . ?
C14 Re1 P1 135.09(7) . . ?
C14 Re1 C13 35.20(9) . . ?
C15 Re1 P1 101.10(6) . . ?
C15 Re1 C12 60.32(9) . . ?
C15 Re1 C13 59.65(9) . . ?
C15 Re1 C14 35.91(9) . . ?
C21 P1 Re1 115.15(7) . . ?
C21 P1 C41 100.90(10) . . ?
C31 P1 Re1 111.77(7) . . ?
C31 P1 C21 104.62(10) . . ?
C31 P1 C41 104.78(10) . . ?
C41 P1 Re1 118.10(7) . . ?
O1 N1 Re1 170.78(17) . . ?
Re1 C1 H1A 109.7 . . ?
Re1 C1 H1B 109.7 . . ?
H1A C1 H1B 108.2 . . ?
P2 C1 Re1 109.78(11) . . ?
P2 C1 H1A 109.7 . . ?
P2 C1 H1B 109.7 . . ?
C1 P2 H2 108.9(10) . . ?
C1 P2 C51 111.92(10) . . ?
C1 P2 C61 113.65(10) . . ?
C51 P2 H2 106.5(10) . . ?
C51 P2 C61 112.38(10) . . ?
C61 P2 H2 102.8(10) . . ?
Re1 C11 H11 126.2 . . ?
C12 C11 Re1 72.48(14) . . ?
C12 C11 H11 126.2 . . ?
C12 C11 C15 107.2(2) . . ?
C15 C11 Re1 72.23(13) . . ?
C15 C11 H11 126.2 . . ?
Re1 C12 H12 125.8 . . ?
C11 C12 Re1 71.17(13) . . ?
C11 C12 H12 125.8 . . ?
C13 C12 Re1 73.26(13) . . ?
C13 C12 C11 108.3(2) . . ?
C13 C12 H12 125.8 . . ?
Re1 C13 H13 125.9 . . ?
C12 C13 Re1 70.94(13) . . ?
C12 C13 H13 125.9 . . ?
C14 C13 Re1 72.04(13) . . ?
C14 C13 C12 108.2(2) . . ?
C14 C13 H13 125.9 . . ?
Re1 C14 H14 125.5 . . ?
C13 C14 Re1 72.76(13) . . ?
C13 C14 H14 125.5 . . ?
C13 C14 C15 108.8(2) . . ?
C15 C14 Re1 71.14(13) . . ?
C15 C14 H14 125.5 . . ?
Re1 C15 H15 126.1 . . ?
C11 C15 Re1 71.13(14) . . ?
C11 C15 H15 126.1 . . ?
C14 C15 Re1 72.95(13) . . ?
C14 C15 C11 107.5(2) . . ?
C14 C15 H15 126.1 . . ?
C22 C21 P1 120.41(18) . . ?
C26 C21 P1 120.40(17) . . ?
C26 C21 C22 119.2(2) . . ?
C21 C22 H22 119.9 . . ?
C23 C22 C21 120.3(2) . . ?
C23 C22 H22 119.9 . . ?
C22 C23 H23 120.0 . . ?
C24 C23 C22 120.0(2) . . ?
C24 C23 H23 120.0 . . ?
C23 C24 H24 119.9 . . ?
C23 C24 C25 120.1(2) . . ?
C25 C24 H24 119.9 . . ?
C24 C25 H25 119.9 . . ?
C24 C25 C26 120.3(2) . . ?
C26 C25 H25 119.9 . . ?
C21 C26 C25 120.2(2) . . ?
C21 C26 H26 119.9 . . ?
C25 C26 H26 119.9 . . ?
C32 C31 P1 118.85(17) . . ?
C32 C31 C36 119.1(2) . . ?
C36 C31 P1 121.86(19) . . ?
C31 C32 H32 119.7 . . ?
C33 C32 C31 120.5(2) . . ?
C33 C32 H32 119.7 . . ?
C32 C33 H33 120.2 . . ?
C34 C33 C32 119.6(3) . . ?
C34 C33 H33 120.2 . . ?
C33 C34 H34 119.9 . . ?
C35 C34 C33 120.2(2) . . ?
C35 C34 H34 119.9 . . ?
C34 C35 H35 119.8 . . ?
C34 C35 C36 120.5(3) . . ?
C36 C35 H35 119.8 . . ?
C31 C36 H36 120.0 . . ?
C35 C36 C31 120.0(3) . . ?
C35 C36 H36 120.0 . . ?
C42 C41 P1 116.73(18) . . ?
C46 C41 P1 124.51(19) . . ?
C46 C41 C42 118.8(2) . . ?
C41 C42 H42 119.7 . . ?
C43 C42 C41 120.6(2) . . ?
C43 C42 H42 119.7 . . ?
C42 C43 H43 120.0 . . ?
C44 C43 C42 119.9(3) . . ?
C44 C43 H43 120.0 . . ?
C43 C44 H44 120.0 . . ?
C45 C44 C43 119.9(2) . . ?
C45 C44 H44 120.0 . . ?
C44 C45 H45 119.7 . . ?
C44 C45 C46 120.5(3) . . ?
C46 C45 H45 119.7 . . ?
C41 C46 C45 120.3(3) . . ?
C41 C46 H46 119.9 . . ?
C45 C46 H46 119.9 . . ?
C52 C51 P2 120.81(17) . . ?
C56 C51 P2 120.70(17) . . ?
C56 C51 C52 118.5(2) . . ?
C51 C52 H52 119.5 . . ?
C53 C52 C51 120.9(2) . . ?
C53 C52 H52 119.5 . . ?
C52 C53 H53 119.4 . . ?
C52 C53 C54 121.2(2) . . ?
C54 C53 H53 119.4 . . ?
C53 C54 C55 117.2(2) . . ?
N54 C54 C53 121.9(2) . . ?
N54 C54 C55 120.9(2) . . ?
C54 N54 C54B 119.5(2) . . ?
C54 N54 C54A 120.4(2) . . ?
C54A N54 C54B 120.0(2) . . ?
N54 C54B H54A 109.5 . . ?
N54 C54B H54B 109.5 . . ?
N54 C54B H54C 109.5 . . ?
H54A C54B H54B 109.5 . . ?
H54A C54B H54C 109.5 . . ?
H54B C54B H54C 109.5 . . ?
N54 C54A H54D 109.5 . . ?
N54 C54A H54E 109.5 . . ?
N54 C54A H54F 109.5 . . ?
H54D C54A H54E 109.5 . . ?
H54D C54A H54F 109.5 . . ?
H54E C54A H54F 109.5 . . ?
C54 C55 H55 119.4 . . ?
C56 C55 C54 121.1(2) . . ?
C56 C55 H55 119.4 . . ?
C51 C56 H56 119.5 . . ?
C55 C56 C51 121.1(2) . . ?
C55 C56 H56 119.5 . . ?
C62 C61 P2 122.85(17) . . ?
C66 C61 P2 119.17(17) . . ?
C66 C61 C62 118.0(2) . . ?
C61 C62 H62 119.3 . . ?
C63 C62 C61 121.5(2) . . ?
C63 C62 H62 119.3 . . ?
C62 C63 H63 119.6 . . ?
C62 C63 C64 120.8(2) . . ?
C64 C63 H63 119.6 . . ?
C63 C64 C65 117.6(2) . . ?
N64 C64 C63 121.6(2) . . ?
N64 C64 C65 120.8(2) . . ?
C64 N64 C64B 120.3(2) . . ?
C64 N64 C64A 120.3(2) . . ?
C64B N64 C64A 119.1(2) . . ?
N64 C64B H64A 109.5 . . ?
N64 C64B H64B 109.5 . . ?
N64 C64B H64C 109.5 . . ?
H64A C64B H64B 109.5 . . ?
H64A C64B H64C 109.5 . . ?
H64B C64B H64C 109.5 . . ?
N64 C64A H64D 109.5 . . ?
N64 C64A H64E 109.5 . . ?
N64 C64A H64F 109.5 . . ?
H64D C64A H64E 109.5 . . ?
H64D C64A H64F 109.5 . . ?
H64E C64A H64F 109.5 . . ?
C64 C65 H65 119.6 . . ?
C66 C65 C64 120.8(2) . . ?
C66 C65 H65 119.6 . . ?
C61 C66 H66 119.3 . . ?
C65 C66 C61 121.3(2) . . ?
C65 C66 H66 119.3 . . ?
F16 P10 F15 89.62(11) . . ?
F16 P10 F14 90.12(10) . . ?
F16 P10 F13 91.24(11) . . ?
F16 P10 F11 90.16(9) . . ?
F15 P10 F11 90.18(9) . . ?
F14 P10 F15 89.88(10) . . ?
F14 P10 F11 179.71(10) . . ?
F13 P10 F15 178.97(11) . . ?
F13 P10 F14 90.69(9) . . ?
F13 P10 F11 89.24(9) . . ?
F12 P10 F16 178.60(11) . . ?
F12 P10 F15 88.99(10) . . ?
F12 P10 F14 89.93(9) . . ?
F12 P10 F13 90.16(10) . . ?
F12 P10 F11 89.79(9) . . ?

loop_
_geom_bond_atom_site_label_1
_geom_bond_atom_site_label_2
_geom_bond_distance
_geom_bond_site_symmetry_2
_geom_bond_publ_flag
Re1 P1 2.3485(6) . ?
Re1 N1 1.7601(18) . ?
Re1 C1 2.197(2) . ?
Re1 C11 2.260(2) . ?
Re1 C12 2.277(2) . ?
Re1 C13 2.307(2) . ?
Re1 C14 2.298(2) . ?
Re1 C15 2.275(2) . ?
P1 C21 1.829(2) . ?
P1 C31 1.820(2) . ?
P1 C41 1.833(2) . ?
N1 O1 1.201(2) . ?
C1 H1A 0.9900 . ?
C1 H1B 0.9900 . ?
C1 P2 1.770(2) . ?
P2 H2 1.28(2) . ?
P2 C51 1.780(2) . ?
P2 C61 1.784(2) . ?
C11 H11 1.0000 . ?
C11 C12 1.416(4) . ?
C11 C15 1.426(4) . ?
C12 H12 1.0000 . ?
C12 C13 1.409(4) . ?
C13 H13 1.0000 . ?
C13 C14 1.393(4) . ?
C14 H14 1.0000 . ?
C14 C15 1.410(4) . ?
C15 H15 1.0000 . ?
C21 C22 1.393(3) . ?
C21 C26 1.386(3) . ?
C22 H22 0.9500 . ?
C22 C23 1.390(3) . ?
C23 H23 0.9500 . ?
C23 C24 1.376(4) . ?
C24 H24 0.9500 . ?
C24 C25 1.380(4) . ?
C25 H25 0.9500 . ?
C25 C26 1.387(3) . ?
C26 H26 0.9500 . ?
C31 C32 1.388(3) . ?
C31 C36 1.391(3) . ?
C32 H32 0.9500 . ?
C32 C33 1.388(3) . ?
C33 H33 0.9500 . ?
C33 C34 1.380(4) . ?
C34 H34 0.9500 . ?
C34 C35 1.375(4) . ?
C35 H35 0.9500 . ?
C35 C36 1.382(4) . ?
C36 H36 0.9500 . ?
C41 C42 1.397(3) . ?
C41 C46 1.385(3) . ?
C42 H42 0.9500 . ?
C42 C43 1.384(4) . ?
C43 H43 0.9500 . ?
C43 C44 1.383(4) . ?
C44 H44 0.9500 . ?
C44 C45 1.371(4) . ?
C45 H45 0.9500 . ?
C45 C46 1.389(3) . ?
C46 H46 0.9500 . ?
C51 C52 1.392(3) . ?
C51 C56 1.389(3) . ?
C52 H52 0.9500 . ?
C52 C53 1.379(3) . ?
C53 H53 0.9500 . ?
C53 C54 1.403(3) . ?
C54 N54 1.370(3) . ?
C54 C55 1.411(3) . ?
N54 C54B 1.445(4) . ?
N54 C54A 1.438(4) . ?
C54B H54A 0.9800 . ?
C54B H54B 0.9800 . ?
C54B H54C 0.9800 . ?
C54A H54D 0.9800 . ?
C54A H54E 0.9800 . ?
C54A H54F 0.9800 . ?
C55 H55 0.9500 . ?
C55 C56 1.374(3) . ?
C56 H56 0.9500 . ?
C61 C62 1.393(3) . ?
C61 C66 1.385(3) . ?
C62 H62 0.9500 . ?
C62 C63 1.374(3) . ?
C63 H63 0.9500 . ?
C63 C64 1.401(3) . ?
C64 N64 1.374(3) . ?
C64 C65 1.403(4) . ?
N64 C64B 1.436(4) . ?
N64 C64A 1.453(4) . ?
C64B H64A 0.9800 . ?
C64B H64B 0.9800 . ?
C64B H64C 0.9800 . ?
C64A H64D 0.9800 . ?
C64A H64E 0.9800 . ?
C64A H64F 0.9800 . ?
C65 H65 0.9500 . ?
C65 C66 1.379(3) . ?
C66 H66 0.9500 . ?
P10 F16 1.5851(17) . ?
P10 F15 1.5977(17) . ?
P10 F14 1.5970(16) . ?
P10 F13 1.5853(16) . ?
P10 F12 1.5849(16) . ?
P10 F11 1.5995(15) . ?

loop_
_geom_torsion_atom_site_label_1
_geom_torsion_atom_site_label_2
_geom_torsion_atom_site_label_3
_geom_torsion_atom_site_label_4
_geom_torsion
_geom_torsion_site_symmetry_1
_geom_torsion_site_symmetry_2
_geom_torsion_site_symmetry_3
_geom_torsion_site_symmetry_4
_geom_torsion_publ_flag
Re1 P1 C21 C22 162.94(16) . . . . ?
Re1 P1 C21 C26 -19.2(2) . . . . ?
Re1 P1 C31 C32 -59.15(19) . . . . ?
Re1 P1 C31 C36 116.32(19) . . . . ?
Re1 P1 C41 C42 -52.2(2) . . . . ?
Re1 P1 C41 C46 128.91(19) . . . . ?
Re1 C1 P2 C51 59.11(13) . . . . ?
Re1 C1 P2 C61 -172.27(10) . . . . ?
Re1 C11 C12 C13 -64.34(16) . . . . ?
Re1 C11 C15 C14 64.34(16) . . . . ?
Re1 C12 C13 C14 -62.83(16) . . . . ?
Re1 C13 C14 C15 -62.39(16) . . . . ?
Re1 C14 C15 C11 -63.15(16) . . . . ?
P1 C21 C22 C23 178.59(18) . . . . ?
P1 C21 C26 C25 -178.61(18) . . . . ?
P1 C31 C32 C33 175.31(19) . . . . ?
P1 C31 C36 C35 -174.9(2) . . . . ?
P1 C41 C42 C43 -178.3(2) . . . . ?
P1 C41 C46 C45 178.7(2) . . . . ?
C1 P2 C51 C52 -112.55(18) . . . . ?
C1 P2 C51 C56 65.6(2) . . . . ?
C1 P2 C61 C62 -68.0(2) . . . . ?
C1 P2 C61 C66 110.6(2) . . . . ?
P2 C51 C52 C53 178.69(17) . . . . ?
P2 C51 C56 C55 -179.6(2) . . . . ?
P2 C61 C62 C63 178.57(19) . . . . ?
P2 C61 C66 C65 -178.1(2) . . . . ?
C11 C12 C13 Re1 62.98(16) . . . . ?
C11 C12 C13 C14 0.2(3) . . . . ?
C12 C11 C15 Re1 -64.52(16) . . . . ?
C12 C11 C15 C14 -0.2(3) . . . . ?
C12 C13 C14 Re1 62.12(16) . . . . ?
C12 C13 C14 C15 -0.3(3) . . . . ?
C13 C14 C15 Re1 63.42(16) . . . . ?
C13 C14 C15 C11 0.3(3) . . . . ?
C15 C11 C12 Re1 64.36(16) . . . . ?
C15 C11 C12 C13 0.0(3) . . . . ?
C21 P1 C31 C32 175.61(18) . . . . ?
C21 P1 C31 C36 -8.9(2) . . . . ?
C21 P1 C41 C42 74.21(19) . . . . ?
C21 P1 C41 C46 -104.7(2) . . . . ?
C21 C22 C23 C24 0.0(4) . . . . ?
C22 C21 C26 C25 -0.7(3) . . . . ?
C22 C23 C24 C25 -0.7(4) . . . . ?
C23 C24 C25 C26 0.7(4) . . . . ?
C24 C25 C26 C21 0.0(4) . . . . ?
C26 C21 C22 C23 0.7(3) . . . . ?
C31 P1 C21 C22 -74.0(2) . . . . ?
C31 P1 C21 C26 103.89(19) . . . . ?
C31 P1 C41 C42 -177.33(18) . . . . ?
C31 P1 C41 C46 3.8(2) . . . . ?
C31 C32 C33 C34 -0.7(4) . . . . ?
C32 C31 C36 C35 0.5(4) . . . . ?
C32 C33 C34 C35 1.4(4) . . . . ?
C33 C34 C35 C36 -1.2(4) . . . . ?
C34 C35 C36 C31 0.2(4) . . . . ?
C36 C31 C32 C33 -0.3(4) . . . . ?
C41 P1 C21 C22 34.6(2) . . . . ?
C41 P1 C21 C26 -147.53(19) . . . . ?
C41 P1 C31 C32 69.9(2) . . . . ?
C41 P1 C31 C36 -114.6(2) . . . . ?
C41 C42 C43 C44 -0.5(4) . . . . ?
C42 C41 C46 C45 -0.2(4) . . . . ?
C42 C43 C44 C45 -0.1(4) . . . . ?
C43 C44 C45 C46 0.6(4) . . . . ?
C44 C45 C46 C41 -0.4(4) . . . . ?
C46 C41 C42 C43 0.7(4) . . . . ?
C51 P2 C61 C62 60.4(2) . . . . ?
C51 P2 C61 C66 -120.98(19) . . . . ?
C51 C52 C53 C54 1.6(3) . . . . ?
C52 C51 C56 C55 -1.4(4) . . . . ?
C52 C53 C54 N54 176.4(2) . . . . ?
C52 C53 C54 C55 -2.8(3) . . . . ?
C53 C54 N54 C54B 5.9(4) . . . . ?
C53 C54 N54 C54A -176.5(3) . . . . ?
C53 C54 C55 C56 1.9(4) . . . . ?
C54 C55 C56 C51 0.2(4) . . . . ?
N54 C54 C55 C56 -177.3(2) . . . . ?
C55 C54 N54 C54B -174.9(3) . . . . ?
C55 C54 N54 C54A 2.6(4) . . . . ?
C56 C51 C52 C53 0.5(3) . . . . ?
C61 P2 C51 C52 118.16(18) . . . . ?
C61 P2 C51 C56 -63.7(2) . . . . ?
C61 C62 C63 C64 -1.4(4) . . . . ?
C62 C61 C66 C65 0.6(4) . . . . ?
C62 C63 C64 N64 -177.3(2) . . . . ?
C62 C63 C64 C65 2.2(4) . . . . ?
C63 C64 N64 C64B 5.5(4) . . . . ?
C63 C64 N64 C64A 179.3(3) . . . . ?
C63 C64 C65 C66 -1.7(4) . . . . ?
C64 C65 C66 C61 0.3(4) . . . . ?
N64 C64 C65 C66 177.8(3) . . . . ?
C65 C64 N64 C64B -174.1(3) . . . . ?
C65 C64 N64 C64A -0.3(4) . . . . ?
C66 C61 C62 C63 -0.1(3) . . . . ?
